data_8107650
loop_
_publ_author_name
'Schmitt, Bonell'
'Gerber, Thomas I. A.'
'Hosten, Eric C'
'Betz, Richard'

_publ_section_title
;
 Crystal structure of 1,5-bis((1E)-4-hydroxy-3-methoxybenzylidene)-
 thiocarbonohydrazide ethanol solvate, at 200 K, C19H24N4O5S
;
_journal_issue 1
_journal_name_full 'Zeitschrift f\"ur Kristallographie - New Crystal Structures'
_journal_page_first 47
_journal_page_last 49
_journal_paper_doi 10.1515/ncrs-2014-0228
_journal_volume 230
_journal_year 2015
_chemical_formula_sum 'C19 H24 N4 O5 S'
_chemical_formula_weight 420.48
_chemical_name_common
;
1,5-bis((1E)-4-hydroxy-3-methoxybenzylidene)-
thiocarbonohydrazide ethanol solvate
;
_space_group_IT_number 14
_space_group_name_Hall '-P 2ybc'
_space_group_name_H-M_alt 'P 1 21/c 1'
_symmetry_cell_setting monoclinic
_symmetry_Int_Tables_number 14
_symmetry_space_group_name_Hall '-P 2ybc'
_symmetry_space_group_name_H-M 'P 1 21/c 1'
_cell_angle_alpha 90.
_cell_angle_beta 102.164(1)
_cell_angle_gamma 90.
_cell_formula_units_Z 4
_cell_length_a 11.0847(2)
_cell_length_b 9.9392(2)
_cell_length_c 19.5046(3)
_cell_volume 2100.64(7)
_diffrn_ambient_temperature 200
_diffrn_radiation_probe x-ray
_diffrn_radiation_type MoK\a
_diffrn_radiation_wavelength 0.71073
_exptl_absorpt_coefficient_mu 0.192
_exptl_crystal_density_diffrn 1.330
_exptl_crystal_density_method 'Not Measured'
_exptl_crystal_F_000 888
_refine_ls_number_parameters 303
_refine_ls_number_reflns 4311
_refine_ls_R_factor_gt 0.0395
_refine_ls_wR_factor_gt 0.1069
_cod_data_source_file Z-2015-047.cif
_cod_data_source_block 1
_cod_original_sg_symbol_H-M 'P 21/c'
_cod_database_code 8107650

loop_
_space_group_symop_id
_space_group_symop_operation_xyz
1 x,y,z
2 -x,1/2+y,1/2-z
3 -x,-y,-z
4 x,1/2-y,1/2+z

loop_
_atom_site_aniso_label
_atom_site_aniso_U_11
_atom_site_aniso_U_22
_atom_site_aniso_U_33
_atom_site_aniso_U_23
_atom_site_aniso_U_13
_atom_site_aniso_U_12
S1 0.0219(5) 0.038(2) 0.042(2) 0.018(2) -0.0018(6) -0.0036(7)
S2 0.0193(4) 0.0360(10) 0.052(2) 0.0220(10) -0.0004(6) -0.0008(5)
O11 0.0292(5) 0.0402(6) 0.0320(5) 0.0112(4) -0.0040(4) -0.0055(4)
O12 0.0390(5) 0.0260(5) 0.0295(5) 0.0068(4) -0.0009(4) -0.0010(4)
O21 0.0244(5) 0.0565(7) 0.0694(8) 0.0030(6) 0.0059(5) -0.0129(5)
O22 0.0516(8) 0.0390(7) 0.1300(10) 0.0142(8) 0.0474(9) -0.0129(6)
N1 0.0202(5) 0.0276(6) 0.0262(5) 0.0043(4) 0.0016(4) 0.0012(4)
N2 0.0157(5) 0.0302(6) 0.0349(6) 0.0108(5) 0.0010(4) -0.0005(4)
N3 0.0192(5) 0.0259(5) 0.0265(5) 0.0046(4) 0.0028(4) -0.0031(4)
N4 0.0228(5) 0.0252(5) 0.0297(5) 0.0024(4) 0.0073(4) -0.0039(4)
C1 0.0194(6) 0.0309(7) 0.0358(7) 0.0075(5) 0.0014(5) 0.0002(5)
C2 0.0205(6) 0.0273(6) 0.0334(7) 0.0064(5) 0.0048(5) 0.0002(5)
C3 0.0228(6) 0.0250(6) 0.0255(6) -0.0001(5) 0.0055(5) -0.0031(5)
O3 0.041(2) 0.0375(7) 0.034(2) -0.0050(10) 0.0050(10) -0.0047(8)
C11 0.0241(6) 0.0276(7) 0.0323(7) 0.0062(5) 0.0041(5) 0.0015(5)
C12 0.0260(6) 0.0271(6) 0.0282(6) 0.0039(5) 0.0045(5) -0.0017(5)
C13 0.0241(6) 0.0286(6) 0.0238(6) 0.0001(5) 0.0026(5) 0.0004(5)
C14 0.0326(7) 0.0222(6) 0.0247(6) 0.0015(5) 0.0047(5) 0.0028(5)
C15 0.0308(7) 0.0264(7) 0.0412(8) 0.0089(6) 0.0056(6) -0.0037(5)
C16 0.0242(6) 0.0332(7) 0.0448(8) 0.0100(6) 0.0015(6) -0.0023(6)
C17 0.0358(8) 0.0482(9) 0.0442(9) 0.0122(7) -0.0053(7) -0.0142(7)
C21 0.0232(6) 0.0249(6) 0.0290(6) -0.0028(5) 0.0089(5) -0.0036(5)
C22 0.0246(6) 0.0297(7) 0.0317(7) 0.0003(5) 0.0070(5) -0.0035(5)
C23 0.0230(6) 0.0343(7) 0.0433(8) -0.0056(6) 0.0107(6) -0.0062(5)
C24 0.0333(7) 0.0287(7) 0.0630(10) 0.0016(7) 0.0232(7) -0.0078(6)
C25 0.0391(8) 0.0338(8) 0.0630(10) 0.0167(7) 0.0192(8) 0.0018(6)
C26 0.0266(7) 0.0334(7) 0.0447(8) 0.0071(6) 0.0097(6) 0.0006(6)
C27 0.0300(8) 0.081(2) 0.0660(10) 0.0110(10) -0.0059(8) -0.0063(9)
O4 0.041(2) 0.0375(7) 0.034(2) -0.0050(10) 0.0050(10) -0.0047(8)
C31 0.074(2) 0.0490(10) 0.0450(10) 0.0020(10) 0.0000(10) -0.0250(10)
C32 0.260(10) 0.060(4) 0.106(3) -0.048(3) 0.100(4) -0.074(3)
C41 0.051(5) 0.049(5) 0.062(5) 0.019(4) 0.002(4) -0.008(4)
C42 0.260(10) 0.060(4) 0.106(3) -0.048(3) 0.100(4) -0.074(3)

loop_
_atom_site_label
_atom_site_type_symbol
_atom_site_thermal_displace_type
_atom_site_fract_x
_atom_site_fract_y
_atom_site_fract_z
_atom_site_occupancy
_atom_site_U_iso_or_equiv
_atom_site_calc_flag
_atom_site_refinement_flags
_atom_site_disorder_assembly
_atom_site_disorder_group
S1 S Uani 0.6293(3) 0.6160(10) -0.0485(5) 0.430 0.0352(10) . . . .
S2 S Uani 0.6302(2) 0.6516(8) -0.0299(5) 0.570 0.0369(8) . . . .
O11 O Uani 1.03691(9) 0.12140(10) 0.31323(5) 1.000 0.0353(3) . . . .
O12 O Uani 0.91312(9) -0.08260(10) 0.34150(5) 1.000 0.0327(3) . . . .
O21 O Uani 1.44070(10) 0.83640(10) 0.07658(7) 1.000 0.0507(4) . . . .
O22 O Uani 1.36790(10) 1.02680(10) -0.01780(10) 1.000 0.0694(5) . . . .
N1 N Uani 0.74174(9) 0.37210(10) 0.11027(6) 1.000 0.0252(3) . . . .
N2 N Uani 0.67030(10) 0.44810(10) 0.05760(6) 1.000 0.0276(3) . . . .
N3 N Uani 0.84350(10) 0.55830(10) 0.04415(6) 1.000 0.0242(3) . . . .
N4 N Uani 0.90520(10) 0.66080(10) 0.01748(6) 1.000 0.0256(3) . . . .
C1 C Uani 0.68530(10) 0.27170(10) 0.13007(7) 1.000 0.0294(4) . . . .
C2 C Uani 0.72160(10) 0.54470(10) 0.02476(7) 1.000 0.0272(4) . . . .
C3 C Uani 1.02240(10) 0.65610(10) 0.04053(7) 1.000 0.0244(3) . . . .
O3 O Uani 0.7903(3) 0.7010(3) 0.37160(10) 0.758 0.0379(10) . . . .
C11 C Uani 0.74420(10) 0.18160(10) 0.18601(7) 1.000 0.0283(4) . . . .
C12 C Uani 0.86640(10) 0.20140(10) 0.22230(7) 1.000 0.0273(3) . . . .
C13 C Uani 0.91940(10) 0.11270(10) 0.27426(7) 1.000 0.0259(3) . . . .
C14 C Uani 0.85190(10) 0.00180(10) 0.29101(7) 1.000 0.0267(4) . . . .
C15 C Uani 0.73110(10) -0.01600(10) 0.25596(8) 1.000 0.0331(4) . . . .
C16 C Uani 0.67750(10) 0.0732(2) 0.20336(8) 1.000 0.0349(4) . . . .
C17 C Uani 1.1012(2) 0.2442(2) 0.30938(9) 1.000 0.0448(5) . . . .
C21 C Uani 1.10760(10) 0.75570(10) 0.02288(7) 1.000 0.0252(3) . . . .
C22 C Uani 1.23160(10) 0.74480(10) 0.05778(7) 1.000 0.0285(4) . . . .
C23 C Uani 1.31800(10) 0.8362(2) 0.04466(8) 1.000 0.0330(4) . . . .
C24 C Uani 1.28160(10) 0.9389(2) -0.00378(9) 1.000 0.0398(5) . . . .
C25 C Uani 1.1596(2) 0.9504(2) -0.03770(10) 1.000 0.0441(5) . . . .
C26 C Uani 1.07220(10) 0.8593(2) -0.02474(8) 1.000 0.0346(4) . . . .
C27 C Uani 1.4835(2) 0.7331(2) 0.12540(10) 1.000 0.0614(8) . . . .
O4 O Uani 0.7670(10) 0.7060(10) 0.3543(5) 0.242 0.0379(10) . . . .
C31 C Uani 0.6899(3) 0.6200(3) 0.33450(10) 0.758 0.0578(8) . . . .
C32 C Uani 0.731(2) 0.5160(10) 0.2960(5) 0.758 0.133(4) . . . .
C41 C Uani 0.7969(8) 0.5655(8) 0.3394(5) 0.242 0.056(3) . . . .
C42 C Uani 0.707(5) 0.494(4) 0.291(2) 0.242 0.133(4) . . . .
H1 H Uiso 0.60190 0.25550 0.10750 1.000 0.0350 . . . .
H3 H Uiso 1.05540 0.58400 0.07070 1.000 0.0290 . . . .
H12 H Uiso 0.91250 0.27580 0.21110 1.000 0.0330 . . . .
H12A H Uiso 0.86640 -0.14630 0.34720 1.000 0.0490 . . . .
H15 H Uiso 0.68450 -0.08930 0.26780 1.000 0.0400 . . . .
H16 H Uiso 0.59460 0.05980 0.17910 1.000 0.0420 . . . .
H17A H Uiso 1.12220 0.25180 0.26320 1.000 0.0670 . . . .
H17B H Uiso 1.17690 0.24530 0.34590 1.000 0.0670 . . . .
H17C H Uiso 1.04860 0.32010 0.31640 1.000 0.0670 . . . .
H22 H Uiso 1.25630 0.67420 0.09060 1.000 0.0340 . . . .
H22A H Uiso 1.43530 0.98670 -0.01540 0.500 0.1040 . . . .
H22B H Uiso 1.35290 1.12030 -0.01530 0.500 0.1040 . . . .
H25 H Uiso 1.13520 1.02140 -0.07020 1.000 0.0530 . . . .
H26 H Uiso 0.98840 0.86790 -0.04840 1.000 0.0420 . . . .
H27A H Uiso 1.46730 0.64540 0.10230 1.000 0.0920 . . . .
H27B H Uiso 1.44060 0.73850 0.16440 1.000 0.0920 . . . .
H27C H Uiso 1.57250 0.74360 0.14340 1.000 0.0920 . . . .
H72 H Uiso 0.594(2) 0.433(2) 0.0456(9) 1.000 0.041(5) . . . .
H73 H Uiso 0.882(2) 0.510(2) 0.0770(9) 1.000 0.032(4) . . . .
H3A H Uiso 0.77110 0.73410 0.40750 0.758 0.0570 . . . .
H31A H Uiso 0.64530 0.58010 0.36850 0.758 0.0690 . . . .
H31B H Uiso 0.63130 0.67800 0.30210 0.758 0.0690 . . . .
H32A H Uiso 0.76780 0.55540 0.25890 0.758 0.1980 . . . .
H32B H Uiso 0.66160 0.45870 0.27480 0.758 0.1980 . . . .
H32C H Uiso 0.79360 0.46220 0.32730 0.758 0.1980 . . . .
H4 H Uiso 0.69340 0.72270 0.33560 0.242 0.0570 . . . .
H41A H Uiso 0.87440 0.56570 0.32180 0.242 0.0660 . . . .
H41B H Uiso 0.81310 0.51520 0.38420 0.242 0.0660 . . . .
H42A H Uiso 0.63140 0.48550 0.30900 0.242 0.1980 . . . .
H42B H Uiso 0.73840 0.40400 0.28340 0.242 0.1980 . . . .
H42C H Uiso 0.68860 0.54250 0.24600 0.242 0.1980 . . . .

loop_
_atom_type_symbol
_atom_type_description
_atom_type_scat_dispersion_real
_atom_type_scat_dispersion_imag
_atom_type_scat_source
C C 0.0033 0.0016 ' International Tables Vol C Tables 4.2.6.8 and 6.1.1.4'
H H 0.0000 0.0000 ' International Tables Vol C Tables 4.2.6.8 and 6.1.1.4'
N N 0.0061 0.0033 ' International Tables Vol C Tables 4.2.6.8 and 6.1.1.4'
O O 0.0106 0.0060 ' International Tables Vol C Tables 4.2.6.8 and 6.1.1.4'
S S 0.1246 0.1234 ' International Tables Vol C Tables 4.2.6.8 and 6.1.1.4'

loop_
_geom_angle_atom_site_label_1
_geom_angle_atom_site_label_2
_geom_angle_atom_site_label_3
_geom_angle
_geom_angle_site_symmetry_1
_geom_angle_site_symmetry_2
_geom_angle_site_symmetry_3
_geom_angle_publ_flag
C13 O11 C17 117.03(11) . . . yes
C23 O21 C27 117.71(14) . . . yes
N2 N1 C1 114.23(10) . . . yes
N1 N2 C2 120.71(11) . . . yes
N4 N3 C2 121.26(10) . . . yes
N3 N4 C3 112.61(10) . . . yes
C14 O12 H12A 109.00 . . . no
C24 O22 H22A 110.00 . . . no
C24 O22 H22B 119.00 . . . no
H22A O22 H22B 129.00 . . . no
N1 C1 C11 122.37(11) . . . yes
S1 C2 N3 125.7(2) . . . yes
N2 C2 N3 116.29(11) . . . yes
S2 C2 N2 119.57(19) . . . yes
S2 C2 N3 123.71(19) . . . yes
C2 N2 H72 119.7(13) . . . no
N1 N2 H72 119.6(13) . . . no
S1 C2 N2 116.8(2) . . . yes
N4 N3 H73 119.6(15) . . . no
C2 N3 H73 118.7(15) . . . no
N4 C3 C21 123.42(11) . . . yes
C1 C11 C16 118.84(11) . . . no
C12 C11 C16 119.52(11) . . . no
C1 C11 C12 121.64(10) . . . no
C11 C12 C13 119.85(10) . . . no
O11 C13 C12 125.29(10) . . . yes
O11 C13 C14 114.29(10) . . . yes
C12 C13 C14 120.41(11) . . . no
O12 C14 C13 116.22(11) . . . yes
O12 C14 C15 124.27(10) . . . yes
C13 C14 C15 119.51(11) . . . no
C14 C15 C16 120.17(11) . . . no
C11 C16 C15 120.52(11) . . . no
C3 C21 C22 116.73(10) . . . no
C3 C21 C26 123.79(11) . . . no
C22 C21 C26 119.48(10) . . . no
C21 C22 C23 120.35(11) . . . no
O21 C23 C24 115.16(13) . . . yes
C22 C23 C24 119.64(12) . . . no
O21 C23 C22 125.20(15) . . . yes
O22 C24 C23 119.36(13) . . . yes
O22 C24 C25 120.56(17) . . . yes
C23 C24 C25 120.07(15) . . . no
C24 C25 C26 120.67(17) . . . no
C21 C26 C25 119.78(13) . . . no
N1 C1 H1 119.00 . . . no
C11 C1 H1 119.00 . . . no
N4 C3 H3 118.00 . . . no
C21 C3 H3 118.00 . . . no
C31 O3 H3A 109.00 . . . no
C13 C12 H12 120.00 . . . no
C11 C12 H12 120.00 . . . no
C14 C15 H15 120.00 . . . no
C16 C15 H15 120.00 . . . no
C15 C16 H16 120.00 . . . no
C11 C16 H16 120.00 . . . no
O11 C17 H17A 109.00 . . . no
O11 C17 H17C 109.00 . . . no
H17A C17 H17B 110.00 . . . no
O11 C17 H17B 109.00 . . . no
H17B C17 H17C 109.00 . . . no
H17A C17 H17C 109.00 . . . no
C23 C22 H22 120.00 . . . no
C21 C22 H22 120.00 . . . no
C24 C25 H25 120.00 . . . no
C26 C25 H25 120.00 . . . no
C21 C26 H26 120.00 . . . no
C25 C26 H26 120.00 . . . no
O21 C27 H27B 110.00 . . . no
O21 C27 H27C 109.00 . . . no
H27A C27 H27B 109.00 . . . no
H27A C27 H27C 109.00 . . . no
H27B C27 H27C 109.00 . . . no
O21 C27 H27A 109.00 . . . no
O3 C31 C32 112.1(9) . . . yes
C41 O4 H4 110.00 . . . no
O3 C31 H31A 109.00 . . . no
O3 C31 H31B 109.00 . . . no
C32 C31 H31B 109.00 . . . no
H31A C31 H31B 108.00 . . . no
C32 C31 H31A 109.00 . . . no
C31 C32 H32B 110.00 . . . no
C31 C32 H32C 110.00 . . . no
H32A C32 H32B 109.00 . . . no
H32A C32 H32C 109.00 . . . no
H32B C32 H32C 110.00 . . . no
C31 C32 H32A 109.00 . . . no
O4 C41 C42 117(2) . . . yes
O4 C41 H41A 108.00 . . . no
O4 C41 H41B 108.00 . . . no
C42 C41 H41A 108.00 . . . no
C42 C41 H41B 108.00 . . . no
H41A C41 H41B 107.00 . . . no
C41 C42 H42A 110.00 . . . no
C41 C42 H42B 110.00 . . . no
C41 C42 H42C 110.00 . . . no
H42A C42 H42B 109.00 . . . no
H42A C42 H42C 109.00 . . . no
H42B C42 H42C 109.00 . . . no

loop_
_geom_bond_atom_site_label_1
_geom_bond_atom_site_label_2
_geom_bond_distance
_geom_bond_site_symmetry_1
_geom_bond_site_symmetry_2
_geom_bond_publ_flag
S1 C2 1.725(9) . . yes
S2 C2 1.684(8) . . yes
O11 C13 1.3655(16) . . yes
O11 C17 1.423(2) . . yes
O12 C14 1.3610(15) . . yes
O21 C23 1.3714(17) . . yes
O21 C27 1.413(2) . . yes
O22 C24 1.365(2) . . yes
N1 N2 1.3821(15) . . yes
N1 C1 1.2799(15) . . yes
N2 C2 1.3450(15) . . yes
N3 N4 1.3879(15) . . yes
N3 C2 1.3311(16) . . yes
N4 C3 1.2829(16) . . yes
O12 H12A 0.8400 . . no
O22 H22B 0.9500 . . no
O22 H22A 0.8400 . . no
C1 C11 1.4555(17) . . no
N2 H72 0.84(2) . . no
N3 H73 0.841(19) . . no
C3 C21 1.4586(15) . . no
O3 C31 1.439(4) . . yes
C11 C12 1.4037(17) . . no
C11 C16 1.388(2) . . no
C12 C13 1.3779(17) . . no
C13 C14 1.4087(15) . . no
C14 C15 1.3805(17) . . no
C15 C16 1.391(2) . . no
C21 C26 1.387(2) . . no
C21 C22 1.4036(17) . . no
C22 C23 1.3825(19) . . no
C23 C24 1.392(3) . . no
C24 C25 1.379(3) . . no
C25 C26 1.388(3) . . no
C1 H1 0.9500 . . no
O3 H3A 0.8400 . . no
C3 H3 0.9500 . . no
C12 H12 0.9500 . . no
C15 H15 0.9500 . . no
C16 H16 0.9500 . . no
C17 H17A 0.9800 . . no
C17 H17C 0.9800 . . no
C17 H17B 0.9800 . . no
C22 H22 0.9500 . . no
C25 H25 0.9500 . . no
C26 H26 0.9500 . . no
C27 H27B 0.9800 . . no
C27 H27A 0.9800 . . no
C27 H27C 0.9800 . . no
O4 C41 1.478(13) . . yes
C31 C32 1.409(13) . . no
O4 H4 0.8400 . . no
C31 H31B 0.9900 . . no
C31 H31A 0.9900 . . no
C32 H32B 0.9800 . . no
C32 H32A 0.9800 . . no
C32 H32C 0.9800 . . no
C41 C42 1.41(5) . . no
C41 H41A 0.9900 . . no
C41 H41B 0.9900 . . no
C42 H42A 0.9800 . . no
C42 H42B 0.9800 . . no
C42 H42C 0.9800 . . no

loop_
_geom_hbond_atom_site_label_D
_geom_hbond_atom_site_label_H
_geom_hbond_atom_site_label_A
_geom_hbond_distance_DH
_geom_hbond_distance_HA
_geom_hbond_distance_DA
_geom_hbond_angle_DHA
_geom_hbond_site_symmetry_A
_geom_hbond_publ_flag
O3 H3A S2 0.8400 2.4500 3.229(8) 153.00 4_565 yes
O3 H3A N4 0.8400 2.5600 3.175(2) 131.00 4_565 yes
O12 H12A O3 0.8400 1.8500 2.676(3) 169.00 1_545 yes
O12 H12A O4 0.8400 1.8600 2.697(11) 176.00 1_545 yes
O22 H22A O21 0.8400 2.3300 2.6448(19) 103.00 . yes
O22 H22A O22 0.8400 2.1400 2.9130(17) 152.00 3_875 yes
O22 H22B S2 0.9500 2.4300 3.328(8) 159.00 3_775 yes
N2 H72 S2 0.84(2) 2.58(2) 3.407(4) 167.7(17) 3_665 yes
N2 H72 S1 0.84(2) 2.54(2) 3.349(4) 163.0(16) 3_665 yes
N3 H73 N1 0.841(19) 2.27(2) 2.6408(15) 107.1(18) . yes
N3 H73 O11 0.841(19) 2.410(18) 2.8870(15) 116.7(16) 2_755 yes
C1 H1 S2 0.9500 2.8500 3.708(6) 151.00 3_665 yes
C3 H3 O12 0.9500 2.3500 3.2773(15) 164.00 2_755 yes
C17 H17A O12 0.9800 2.5900 3.384(2) 139.00 2_755 yes
C26 H26 O3 0.9500 2.5100 3.398(3) 156.00 4_564 yes

loop_
_geom_torsion_atom_site_label_1
_geom_torsion_atom_site_label_2
_geom_torsion_atom_site_label_3
_geom_torsion_atom_site_label_4
_geom_torsion
_geom_torsion_site_symmetry_1
_geom_torsion_site_symmetry_2
_geom_torsion_site_symmetry_3
_geom_torsion_site_symmetry_4
_geom_torsion_publ_flag
C17 O11 C13 C12 12.65(19) . . . . no
C17 O11 C13 C14 -167.47(12) . . . . no
C27 O21 C23 C22 1.8(2) . . . . no
C27 O21 C23 C24 -178.94(15) . . . . no
C1 N1 N2 C2 -170.49(11) . . . . no
N2 N1 C1 C11 -178.60(11) . . . . no
N1 N2 C2 S2 -170.4(4) . . . . no
N1 N2 C2 N3 2.39(17) . . . . no
C2 N3 N4 C3 -178.22(11) . . . . no
N4 N3 C2 S2 -2.9(4) . . . . no
N4 N3 C2 N2 -175.34(11) . . . . no
N3 N4 C3 C21 -177.28(11) . . . . no
N1 C1 C11 C12 1.05(19) . . . . no
N1 C1 C11 C16 -178.60(13) . . . . no
N4 C3 C21 C22 173.65(12) . . . . no
N4 C3 C21 C26 -5.3(2) . . . . no
C1 C11 C12 C13 -179.07(11) . . . . no
C16 C11 C12 C13 0.58(19) . . . . no
C1 C11 C16 C15 179.25(13) . . . . no
C12 C11 C16 C15 -0.4(2) . . . . no
C11 C12 C13 O11 -179.83(11) . . . . no
C11 C12 C13 C14 0.30(18) . . . . no
O11 C13 C14 O12 -1.87(16) . . . . no
O11 C13 C14 C15 178.76(11) . . . . no
C12 C13 C14 O12 178.02(11) . . . . no
C12 C13 C14 C15 -1.35(18) . . . . no
O12 C14 C15 C16 -177.79(13) . . . . no
C13 C14 C15 C16 1.52(19) . . . . no
C14 C15 C16 C11 -0.7(2) . . . . no
C3 C21 C22 C23 -179.23(12) . . . . no
C26 C21 C22 C23 -0.3(2) . . . . no
C3 C21 C26 C25 179.30(15) . . . . no
C22 C21 C26 C25 0.4(2) . . . . no
C21 C22 C23 O21 178.79(14) . . . . no
C21 C22 C23 C24 -0.4(2) . . . . no
O21 C23 C24 O22 2.4(2) . . . . no
O21 C23 C24 C25 -178.34(16) . . . . no
C22 C23 C24 O22 -178.37(15) . . . . no
C22 C23 C24 C25 0.9(3) . . . . no
O22 C24 C25 C26 178.50(17) . . . . no
C23 C24 C25 C26 -0.8(3) . . . . no
C24 C25 C26 C21 0.1(3) . . . . no
